data_1001549
loop_
_publ_author_name
'Barbey, L'
'Nguyen, N'
'Caignaert, V'
'Hervieu, M'
'Raveau, B'

_publ_section_title
;
Mixed oxides of cobalt and copper with a double pyramidal layer
structure
;
_journal_coden_ASTM MRBUAC
_journal_name_full 'Materials Research Bulletin'
_journal_page_first 295
_journal_page_last 301
_journal_paper_doi 10.1016/0025-5408(92)90058-8
_journal_volume 27
_journal_year 1992
_chemical_formula_structural 'Y Ba (Co Cu) O4.96'
_chemical_formula_sum 'Ba Co Cu O4.96 Y'
_chemical_name_systematic
;
Yttrium barium cobalt copper oxide (1/1/1/1/4.96)
;
_space_group_IT_number 123
_symmetry_cell_setting tetragonal
_symmetry_Int_Tables_number 123
_symmetry_space_group_name_Hall '-P 4 2'
_symmetry_space_group_name_H-M 'P 4/m m m'
_cell_angle_alpha 90
_cell_angle_beta 90
_cell_angle_gamma 90
_cell_formula_units_Z 1
_cell_length_a 3.8688(2)
_cell_length_b 3.8688(2)
_cell_length_c 7.5726(6)
_cell_volume 113.3
_refine_ls_R_factor_all 0.069
_cod_database_code 1001549

loop_
_symmetry_equiv_pos_as_xyz
x,y,z
-x,-y,z
-x,y,z
x,-y,z
-y,x,z
y,-x,z
y,x,z
-y,-x,z
-x,-y,-z
x,y,-z
x,-y,-z
-x,y,-z
y,-x,-z
-y,x,-z
-y,-x,-z
y,x,-z

loop_
_atom_site_label
_atom_site_type_symbol
_atom_site_symmetry_multiplicity
_atom_site_Wyckoff_symbol
_atom_site_fract_x
_atom_site_fract_y
_atom_site_fract_z
_atom_site_occupancy
_atom_site_attached_hydrogens
_atom_site_calc_flag
Y1 Y3+ 1 b 0. 0. 0.5 1. 0 d
Ba1 Ba2+ 1 a 0. 0. 0. 1. 0 d
Co1 Co2+ 2 h 0.5 0.5 0.2649(11) 0.5 0 d
Cu1 Cu2+ 2 h 0.5 0.5 0.2649(11) 0.5 0 d
O1 O2- 4 i 0.5 0. 0.3137(19) 1. 0 d
O2 O2- 1 d 0.5 0.5 0. 0.96 0 d

loop_
_atom_type_symbol
_atom_type_oxidation_number
Y3+ 3.000
Ba2+ 2.000
Co2+ 2.460
Cu2+ 2.460
O2- -2.000
